data_7232776
loop_
_publ_author_name
'Cheng, Lin'
'Xue, Chong-Yu'
'Wang, Ying'
'Yang, Dan-Dan'
'Zhang, Ying-Xin'
'Gao, Yi-Xuan'
'Day, Gregory S.'

_publ_section_title
;
 Solvent-induced SC--SC transformation within the ZnII--triazole system: a
 promising MnO4&#x2212; selective luminescent probe
;
_journal_issue 22
_journal_name_full CrystEngComm
_journal_page_first 3390
_journal_paper_doi 10.1039/C9CE00312F
_journal_volume 21
_journal_year 2019
_chemical_formula_sum 'C24 H18 N12 O6 Zn'
_chemical_formula_weight 635.87
_space_group_crystal_system triclinic
_space_group_IT_number 2
_space_group_name_Hall '-P 1'
_space_group_name_H-M_alt 'P -1'
_symmetry_space_group_name_Hall '-P 1'
_symmetry_space_group_name_H-M 'P -1'
_atom_sites_solution_hydrogens geom
_audit_creation_method SHELXL-2014/7
_audit_update_record
;
2019-05-07 deposited with the CCDC.    2019-05-09 downloaded from the CCDC.
;
_cell_angle_alpha 75.70(3)
_cell_angle_beta 72.44(2)
_cell_angle_gamma 87.55(4)
_cell_formula_units_Z 2
_cell_length_a 12.359(10)
_cell_length_b 12.665(9)
_cell_length_c 13.855(10)
_cell_measurement_reflns_used 6236
_cell_measurement_temperature 113(2)
_cell_measurement_theta_max 26.0
_cell_measurement_theta_min 1.6
_cell_volume 2002(3)
_computing_cell_refinement CrystalClear
_computing_data_collection CrystalClear
_computing_data_reduction CrystalClear
_computing_structure_refinement 'SHELXL-2014/7 (Sheldrick, 2014)'
_computing_structure_solution 'SHELXL-2014/7 (Sheldrick, 2014)'
_diffrn_ambient_temperature 113(2)
_diffrn_measured_fraction_theta_full 0.997
_diffrn_measured_fraction_theta_max 0.997
_diffrn_measurement_device_type 'Rigaku Saturn724 CCD'
_diffrn_measurement_method '\w and \f scans'
_diffrn_radiation_type MoK\a
_diffrn_radiation_wavelength 0.71073
_diffrn_reflns_av_R_equivalents 0.0752
_diffrn_reflns_av_unetI/netI 0.1176
_diffrn_reflns_Laue_measured_fraction_full 0.997
_diffrn_reflns_Laue_measured_fraction_max 0.997
_diffrn_reflns_limit_h_max 14
_diffrn_reflns_limit_h_min -14
_diffrn_reflns_limit_k_max 15
_diffrn_reflns_limit_k_min -13
_diffrn_reflns_limit_l_max 16
_diffrn_reflns_limit_l_min -16
_diffrn_reflns_number 17037
_diffrn_reflns_point_group_measured_fraction_full 0.997
_diffrn_reflns_point_group_measured_fraction_max 0.997
_diffrn_reflns_theta_full 25.005
_diffrn_reflns_theta_max 25.005
_diffrn_reflns_theta_min 1.590
_diffrn_source 'rotating anode'
_exptl_absorpt_coefficient_mu 0.657
_exptl_absorpt_correction_T_max 0.9024
_exptl_absorpt_correction_T_min 0.8801
_exptl_absorpt_correction_type multi-scan
_exptl_absorpt_process_details CrystalClear
_exptl_crystal_colour Colorless
_exptl_crystal_density_diffrn 1.055
_exptl_crystal_description Prism
_exptl_crystal_F_000 648
_exptl_crystal_size_max 0.200
_exptl_crystal_size_mid 0.180
_exptl_crystal_size_min 0.160
_refine_diff_density_max 1.000
_refine_diff_density_min -0.877
_refine_diff_density_rms 0.100
_refine_ls_extinction_method none
_refine_ls_goodness_of_fit_ref 1.009
_refine_ls_hydrogen_treatment constr
_refine_ls_matrix_type full
_refine_ls_number_parameters 388
_refine_ls_number_reflns 7041
_refine_ls_number_restraints 36
_refine_ls_restrained_S_all 1.032
_refine_ls_R_factor_all 0.1210
_refine_ls_R_factor_gt 0.0941
_refine_ls_shift/su_max 0.000
_refine_ls_shift/su_mean 0.000
_refine_ls_structure_factor_coef Fsqd
_refine_ls_weighting_details 'w=1/[\s^2^(Fo^2^)+(0.1341P)^2^] where P=(Fo^2^+2Fc^2^)/3'
_refine_ls_weighting_scheme calc
_refine_ls_wR_factor_gt 0.2594
_refine_ls_wR_factor_ref 0.2780
_reflns_Friedel_coverage 0.000
_reflns_number_gt 3289
_reflns_number_total 7041
_reflns_threshold_expression 'I > 2\s(I)'
_cod_data_source_file c9ce00312f2.cif
_cod_data_source_block shelx_sq
_cod_depositor_comments
;
The following automatic conversions were performed:

'_exptl_absorpt_correction_type' value 'MULTI-SCAN' changed to
'multi-scan' according to
/home/data/users/saulius/crontab/automatic-downloads/rss-feeds/RSC/lib/dictionaries/cif_core.dic
dictionary named 'cif_core.dic' version 2.4.2 from 2011-04-26.

Automatic conversion script
Id: cif_fix_values 4973 2017-02-22 13:04:09Z antanas 

 Adding full bibliography for 7232773--7232779.cif.
;
_cod_database_code 7232776
_shelx_shelxl_version_number 2014/7
_shelx_space_group_comment
;
The symmetry employed for this shelxl refinement is uniquely defined
by the following loop, which should always be used as a source of
symmetry information in preference to the above space-group names.
They are only intended as comments.
;
_shelx_estimated_absorpt_t_min 0.880
_shelx_estimated_absorpt_t_max 0.902

loop_
_space_group_symop_operation_xyz
'x, y, z'
'-x, -y, -z'

loop_
_atom_site_label
_atom_site_type_symbol
_atom_site_fract_x
_atom_site_fract_y
_atom_site_fract_z
_atom_site_U_iso_or_equiv
_atom_site_adp_type
_atom_site_occupancy
_atom_site_site_symmetry_order
_atom_site_calc_flag
_atom_site_refinement_flags_posn
_atom_site_refinement_flags_adp
O1 O -0.4193(4) 0.5675(5) 1.0817(5) 0.116(2) Uani 1 1 d . .
O2 O -0.3721(5) 0.5947(4) 0.9147(5) 0.0892(16) Uani 1 1 d . .
O3 O -0.5062(4) 0.6855(4) 0.9887(4) 0.0732(13) Uani 1 1 d . .
O4 O -0.1145(4) 0.4851(4) 1.1579(4) 0.0710(13) Uani 1 1 d . U
O5 O -0.2141(8) 0.5909(6) 1.2142(6) 0.150(3) Uani 1 1 d . U
O6 O -0.0455(8) 0.5476(5) 1.2562(5) 0.137(3) Uani 1 1 d . U
Zn1 Zn -0.26658(7) 0.51811(6) 1.09789(6) 0.0710(4) Uani 1 1 d . .
N1 N -0.1813(4) 0.6568(4) 0.9833(4) 0.0581(14) Uani 1 1 d . .
C1 C -0.1786(8) 0.7629(5) 0.9872(6) 0.105(3) Uani 1 1 d . .
H1A H -0.2109 0.7868 1.0493 0.126 Uiso 1 1 calc R U
N3 N -0.0837(4) 0.7600(4) 0.8305(4) 0.0614(14) Uani 1 1 d . .
N4 N 0.1962(4) 0.9075(4) 0.4153(4) 0.0577(13) Uani 1 1 d . .
N5 N 0.1689(5) 0.6968(5) 0.1074(4) 0.0671(15) Uani 1 1 d . .
N6 N 0.1974(4) 0.5906(4) 0.0000(4) 0.0528(12) Uani 1 1 d . .
C16 C 0.1079(6) 0.6525(6) -0.0026(5) 0.073(2) Uani 1 1 d . .
H16A H 0.0641 0.6487 -0.0475 0.088 Uiso 1 1 calc R U
N8 N 0.5274(4) 1.2474(4) 0.3020(4) 0.0636(15) Uani 1 1 d . .
C23 C 0.6683(8) 1.3312(8) 0.3069(9) 0.134(4) Uani 1 1 d . U
H23A H 0.7193 1.3583 0.3352 0.160 Uiso 1 1 calc R U
N10 N 0.6428(4) 1.3871(3) 0.2236(4) 0.0511(12) Uani 1 1 d . .
N11 N -0.4367(6) 0.6147(6) 0.9988(5) 0.0791(19) Uani 1 1 d . .
N12 N -0.1190(7) 0.5418(6) 1.2154(6) 0.091(2) Uani 1 1 d . U
N2 N -0.1260(9) 0.8303(5) 0.8953(6) 0.132(3) Uani 1 1 d . .
C2 C -0.1195(5) 0.6583(4) 0.8827(5) 0.0587(16) Uani 1 1 d . .
H2A H -0.1044 0.5962 0.8545 0.070 Uiso 1 1 calc R U
C3 C -0.0136(5) 0.7983(5) 0.7272(5) 0.0539(15) Uani 1 1 d . .
C4 C 0.0123(5) 0.9065(4) 0.6854(5) 0.0577(16) Uani 1 1 d . .
H4A H -0.0175 0.9566 0.7269 0.069 Uiso 1 1 calc R U
C5 C 0.0815(5) 0.9458(4) 0.5832(5) 0.0583(16) Uani 1 1 d . .
H5A H 0.0988 1.0217 0.5557 0.070 Uiso 1 1 calc R U
C6 C 0.1267(5) 0.8699(4) 0.5195(5) 0.0569(16) Uani 1 1 d . .
C7 C 0.0972(5) 0.7626(4) 0.5624(5) 0.0580(16) Uani 1 1 d . .
H7A H 0.1255 0.7115 0.5216 0.070 Uiso 1 1 calc R U
C8 C 0.0287(6) 0.7262(5) 0.6615(6) 0.0667(19) Uani 1 1 d . .
H8A H 0.0084 0.6508 0.6876 0.080 Uiso 1 1 calc R U
C9 C 0.1930(5) 0.8534(4) 0.3349(5) 0.0570(16) Uani 1 1 d . .
C10 C 0.0867(6) 0.8226(5) 0.3322(6) 0.0677(19) Uani 1 1 d . .
H10A H 0.0192 0.8380 0.3810 0.081 Uiso 1 1 calc R U
C11 C 0.0809(5) 0.7675(4) 0.2552(5) 0.0609(17) Uani 1 1 d . .
H11A H 0.0098 0.7429 0.2541 0.073 Uiso 1 1 calc R U
C12 C 0.1753(5) 0.7516(4) 0.1861(5) 0.0585(16) Uani 1 1 d . .
C13 C 0.2830(5) 0.7786(5) 0.1900(5) 0.0639(17) Uani 1 1 d . .
H13A H 0.3501 0.7593 0.1434 0.077 Uiso 1 1 calc R U
C14 C 0.2890(5) 0.8315(5) 0.2601(5) 0.0624(17) Uani 1 1 d . .
H14A H 0.3613 0.8552 0.2590 0.075 Uiso 1 1 calc R U
C15 C 0.2359(5) 0.6199(5) 0.0694(5) 0.0599(17) Uani 1 1 d . .
H15A H 0.3005 0.5914 0.0894 0.072 Uiso 1 1 calc R U
N7 N 0.0824(5) 0.7209(5) 0.0616(6) 0.0877(19) Uani 1 1 d . .
C17 C 0.2780(5) 0.9945(4) 0.3870(5) 0.0552(15) Uani 1 1 d . .
C18 C 0.3041(6) 1.0737(6) 0.2860(6) 0.082(2) Uani 1 1 d . .
H18A H 0.2676 1.0656 0.2368 0.099 Uiso 1 1 calc R U
C19 C 0.3790(5) 1.1585(5) 0.2606(5) 0.074(2) Uani 1 1 d . .
H19A H 0.3912 1.2116 0.1962 0.089 Uiso 1 1 calc R U
C20 C 0.4411(5) 1.1676(5) 0.3335(5) 0.0564(16) Uani 1 1 d . .
C21 C 0.4212(5) 1.0895(5) 0.4286(5) 0.0618(17) Uani 1 1 d . .
H21A H 0.4604 1.0959 0.4764 0.074 Uiso 1 1 calc R U
C22 C 0.3437(5) 1.0019(4) 0.4540(5) 0.0571(16) Uani 1 1 d . .
H22A H 0.3348 0.9467 0.5166 0.069 Uiso 1 1 calc R U
N9 N 0.6164(7) 1.2336(7) 0.3481(7) 0.138(3) Uani 1 1 d . U
C24 C 0.5507(5) 1.3372(4) 0.2252(5) 0.0532(15) Uani 1 1 d . .
H24A H 0.5074 1.3621 0.1783 0.064 Uiso 1 1 calc R U

loop_
_atom_site_aniso_label
_atom_site_aniso_U_11
_atom_site_aniso_U_22
_atom_site_aniso_U_33
_atom_site_aniso_U_23
_atom_site_aniso_U_13
_atom_site_aniso_U_12
O1 0.057(3) 0.149(5) 0.083(4) 0.050(4) 0.005(3) -0.009(3)
O2 0.091(4) 0.088(3) 0.129(5) -0.045(3) -0.079(4) 0.018(3)
O3 0.045(2) 0.077(3) 0.085(3) -0.002(3) -0.015(2) -0.008(2)
O4 0.069(3) 0.075(3) 0.076(3) 0.001(2) -0.045(3) -0.020(2)
O5 0.180(7) 0.120(5) 0.130(5) -0.009(4) -0.033(5) -0.012(5)
O6 0.216(8) 0.102(4) 0.111(5) -0.001(4) -0.086(6) -0.057(5)
Zn1 0.0710(6) 0.0720(5) 0.0671(6) 0.0155(4) -0.0365(4) -0.0449(4)
N1 0.052(3) 0.052(3) 0.064(3) 0.013(2) -0.026(3) -0.034(2)
C1 0.162(9) 0.049(4) 0.064(5) -0.002(3) 0.022(5) -0.038(5)
N3 0.059(3) 0.071(3) 0.049(3) 0.007(3) -0.022(2) -0.032(3)
N4 0.047(3) 0.056(3) 0.063(3) -0.004(2) -0.012(2) -0.025(2)
N5 0.052(3) 0.078(4) 0.068(4) 0.011(3) -0.035(3) -0.016(3)
N6 0.044(3) 0.056(3) 0.059(3) 0.002(2) -0.028(2) -0.022(2)
C16 0.051(4) 0.103(5) 0.069(5) -0.017(4) -0.025(3) -0.026(4)
N8 0.058(3) 0.062(3) 0.065(3) 0.023(3) -0.036(3) -0.027(3)
C23 0.118(6) 0.134(6) 0.142(7) 0.035(5) -0.075(6) -0.068(5)
N10 0.057(3) 0.045(2) 0.048(3) 0.017(2) -0.029(2) -0.025(2)
N11 0.062(4) 0.097(5) 0.064(4) 0.011(4) -0.016(3) -0.045(4)
N12 0.092(5) 0.084(4) 0.076(4) 0.000(4) -0.010(4) 0.013(4)
N2 0.238(10) 0.052(3) 0.080(5) -0.001(3) -0.015(6) -0.046(5)
C2 0.056(4) 0.036(3) 0.071(4) 0.008(3) -0.015(3) -0.022(3)
C3 0.042(3) 0.065(3) 0.057(4) 0.000(3) -0.026(3) -0.036(3)
C4 0.042(3) 0.041(3) 0.081(5) 0.007(3) -0.020(3) -0.015(3)
C5 0.066(4) 0.036(3) 0.068(4) 0.006(3) -0.026(3) -0.017(3)
C6 0.059(4) 0.050(3) 0.061(4) -0.001(3) -0.023(3) -0.020(3)
C7 0.062(4) 0.046(3) 0.064(4) -0.003(3) -0.024(3) -0.011(3)
C8 0.069(4) 0.044(3) 0.086(5) 0.010(3) -0.038(4) -0.022(3)
C9 0.043(3) 0.041(3) 0.077(4) 0.009(3) -0.021(3) -0.011(3)
C10 0.068(4) 0.056(3) 0.079(5) 0.007(3) -0.038(4) -0.023(3)
C11 0.042(3) 0.046(3) 0.087(5) 0.007(3) -0.025(3) -0.015(3)
C12 0.057(4) 0.051(3) 0.066(4) 0.002(3) -0.026(3) -0.019(3)
C13 0.037(3) 0.068(4) 0.076(5) 0.001(3) -0.014(3) -0.017(3)
C14 0.046(3) 0.053(3) 0.079(5) 0.003(3) -0.020(3) -0.014(3)
C15 0.038(3) 0.053(3) 0.077(4) 0.019(3) -0.027(3) -0.010(3)
N7 0.066(4) 0.106(4) 0.120(5) -0.032(4) -0.068(4) 0.011(3)
C17 0.049(3) 0.043(3) 0.066(4) 0.006(3) -0.020(3) -0.012(3)
C18 0.064(4) 0.089(5) 0.082(5) 0.032(4) -0.039(4) -0.047(4)
C19 0.060(4) 0.083(4) 0.070(4) 0.016(4) -0.029(3) -0.045(4)
C20 0.036(3) 0.063(3) 0.056(4) 0.009(3) -0.008(3) -0.019(3)
C21 0.046(3) 0.065(4) 0.065(4) 0.018(3) -0.029(3) -0.008(3)
C22 0.049(3) 0.044(3) 0.064(4) 0.012(3) -0.016(3) -0.008(3)
N9 0.120(5) 0.150(6) 0.130(6) 0.045(5) -0.071(5) -0.082(5)
C24 0.046(3) 0.043(3) 0.066(4) 0.015(3) -0.030(3) -0.016(3)

loop_
_atom_type_symbol
_atom_type_description
_atom_type_scat_dispersion_real
_atom_type_scat_dispersion_imag
_atom_type_scat_source
C C 0.0033 0.0016 'International Tables Vol C Tables 4.2.6.8 and 6.1.1.4'
H H 0.0000 0.0000 'International Tables Vol C Tables 4.2.6.8 and 6.1.1.4'
N N 0.0061 0.0033 'International Tables Vol C Tables 4.2.6.8 and 6.1.1.4'
O O 0.0106 0.0060 'International Tables Vol C Tables 4.2.6.8 and 6.1.1.4'
Zn Zn 0.2839 1.4301 'International Tables Vol C Tables 4.2.6.8 and 6.1.1.4'

loop_
_geom_angle_atom_site_label_1
_geom_angle_atom_site_label_2
_geom_angle_atom_site_label_3
_geom_angle
_geom_angle_site_symmetry_1
_geom_angle_site_symmetry_3
N11 O1 Zn1 125.3(5) . .
N12 O4 Zn1 107.9(6) . .
N12 O5 Zn1 101.0(7) . .
O1 Zn1 N1 92.1(2) . .
O1 Zn1 N6 109.6(3) . 2_566
N1 Zn1 N6 93.2(2) . 2_566
O1 Zn1 N10 86.90(19) . 1_446
N1 Zn1 N10 174.8(2) . 1_446
N6 Zn1 N10 92.00(19) 2_566 1_446
O1 Zn1 O4 162.7(3) . .
N1 Zn1 O4 90.74(18) . .
N6 Zn1 O4 87.3(2) 2_566 .
N10 Zn1 O4 88.70(17) 1_446 .
O1 Zn1 O5 113.2(4) . .
N1 Zn1 O5 85.6(2) . .
N6 Zn1 O5 137.2(3) 2_566 .
N10 Zn1 O5 90.1(2) 1_446 .
O4 Zn1 O5 50.0(3) . .
C1 N1 C2 103.8(5) . .
C1 N1 Zn1 130.5(5) . .
C2 N1 Zn1 125.6(4) . .
N2 C1 N1 113.5(7) . .
N2 C1 H1A 123.2 . .
N1 C1 H1A 123.2 . .
C2 N3 N2 109.3(5) . .
C2 N3 C3 129.0(6) . .
N2 N3 C3 121.7(5) . .
C6 N4 C17 121.1(5) . .
C6 N4 C9 121.2(4) . .
C17 N4 C9 117.6(5) . .
C15 N5 N7 110.9(6) . .
C15 N5 C12 129.7(5) . .
N7 N5 C12 119.4(6) . .
C15 N6 C16 103.6(6) . .
C15 N6 Zn1 129.9(4) . 2_566
C16 N6 Zn1 126.3(4) . 2_566
N6 C16 N7 116.9(6) . .
N6 C16 H16A 121.5 . .
N7 C16 H16A 121.5 . .
C24 N8 C20 131.3(5) . .
C24 N8 N9 108.1(5) . .
C20 N8 N9 120.4(5) . .
N10 C23 N9 114.1(8) . .
N10 C23 H23A 123.0 . .
N9 C23 H23A 123.0 . .
C23 N10 C24 104.7(5) . .
C23 N10 Zn1 130.8(5) . 1_664
C24 N10 Zn1 124.1(4) . 1_664
O3 N11 O1 125.7(8) . .
O3 N11 O2 116.2(6) . .
O1 N11 O2 117.9(8) . .
O4 N12 O6 123.9(8) . .
O4 N12 O5 101.0(9) . .
O6 N12 O5 135.0(10) . .
C1 N2 N3 103.4(5) . .
N3 C2 N1 109.7(5) . .
N3 C2 H2A 125.2 . .
N1 C2 H2A 125.2 . .
C4 C3 N3 121.0(6) . .
C4 C3 C8 117.6(5) . .
N3 C3 C8 121.4(5) . .
C3 C4 C5 121.8(6) . .
C3 C4 H4A 119.1 . .
C5 C4 H4A 119.1 . .
C4 C5 C6 119.3(5) . .
C4 C5 H5A 120.3 . .
C6 C5 H5A 120.3 . .
C7 C6 N4 121.7(6) . .
C7 C6 C5 117.7(5) . .
N4 C6 C5 120.6(5) . .
C8 C7 C6 122.0(6) . .
C8 C7 H7A 119.0 . .
C6 C7 H7A 119.0 . .
C7 C8 C3 121.6(5) . .
C7 C8 H8A 119.2 . .
C3 C8 H8A 119.2 . .
C14 C9 C10 118.1(7) . .
C14 C9 N4 123.9(5) . .
C10 C9 N4 117.9(6) . .
C9 C10 C11 119.2(7) . .
C9 C10 H10A 120.4 . .
C11 C10 H10A 120.4 . .
C12 C11 C10 119.0(6) . .
C12 C11 H11A 120.5 . .
C10 C11 H11A 120.5 . .
C11 C12 C13 122.3(6) . .
C11 C12 N5 118.8(6) . .
C13 C12 N5 118.8(6) . .
C14 C13 C12 118.8(6) . .
C14 C13 H13A 120.6 . .
C12 C13 H13A 120.6 . .
C13 C14 C9 122.2(6) . .
C13 C14 H14A 118.9 . .
C9 C14 H14A 118.9 . .
N6 C15 N5 109.3(5) . .
N6 C15 H15A 125.3 . .
N5 C15 H15A 125.3 . .
C16 N7 N5 99.2(6) . .
C22 C17 N4 120.5(5) . .
C22 C17 C18 117.5(5) . .
N4 C17 C18 121.8(6) . .
C19 C18 C17 121.7(6) . .
C19 C18 H18A 119.2 . .
C17 C18 H18A 119.2 . .
C18 C19 C20 119.4(6) . .
C18 C19 H19A 120.3 . .
C20 C19 H19A 120.3 . .
N8 C20 C21 120.9(6) . .
N8 C20 C19 119.1(5) . .
C21 C20 C19 119.6(5) . .
C20 C21 C22 120.4(6) . .
C20 C21 H21A 119.8 . .
C22 C21 H21A 119.8 . .
C21 C22 C17 120.9(5) . .
C21 C22 H22A 119.6 . .
C17 C22 H22A 119.6 . .
C23 N9 N8 100.2(7) . .
N10 C24 N8 109.9(5) . .
N10 C24 H24A 125.1 . .
N8 C24 H24A 125.1 . .

loop_
_geom_bond_atom_site_label_1
_geom_bond_atom_site_label_2
_geom_bond_distance
_geom_bond_site_symmetry_2
O1 N11 1.234(8) .
O1 Zn1 2.022(6) .
O2 N11 1.275(8) .
O3 N11 1.228(8) .
O4 N12 1.186(9) .
O4 Zn1 2.258(5) .
O5 N12 1.309(10) .
O5 Zn1 2.299(9) .
O6 N12 1.219(10) .
Zn1 N1 2.118(4) .
Zn1 N6 2.142(5) 2_566
Zn1 N10 2.144(4) 1_446
N1 C1 1.360(8) .
N1 C2 1.368(8) .
C1 N2 1.335(9) .
C1 H1A 0.9500 .
N3 C2 1.333(7) .
N3 N2 1.394(9) .
N3 C3 1.406(7) .
N4 C6 1.412(8) .
N4 C17 1.425(6) .
N4 C9 1.456(8) .
N5 C15 1.354(8) .
N5 N7 1.388(7) .
N5 C12 1.451(8) .
N6 C15 1.326(8) .
N6 C16 1.332(8) .
N6 Zn1 2.142(5) 2_566
C16 N7 1.353(9) .
C16 H16A 0.9500 .
N8 C24 1.325(7) .
N8 C20 1.394(7) .
N8 N9 1.415(8) .
C23 N10 1.314(10) .
C23 N9 1.328(10) .
C23 H23A 0.9500 .
N10 C24 1.317(7) .
N10 Zn1 2.144(4) 1_664
C2 H2A 0.9500 .
C3 C4 1.360(7) .
C3 C8 1.421(9) .
C4 C5 1.393(8) .
C4 H4A 0.9500 .
C5 C6 1.446(9) .
C5 H5A 0.9500 .
C6 C7 1.359(7) .
C7 C8 1.354(9) .
C7 H7A 0.9500 .
C8 H8A 0.9500 .
C9 C14 1.389(9) .
C9 C10 1.400(8) .
C10 C11 1.431(9) .
C10 H10A 0.9500 .
C11 C12 1.311(9) .
C11 H11A 0.9500 .
C12 C13 1.408(8) .
C13 C14 1.329(9) .
C13 H13A 0.9500 .
C14 H14A 0.9500 .
C15 H15A 0.9500 .
C17 C22 1.425(8) .
C17 C18 1.460(8) .
C18 C19 1.355(8) .
C18 H18A 0.9500 .
C19 C20 1.468(9) .
C19 H19A 0.9500 .
C20 C21 1.399(8) .
C21 C22 1.403(8) .
C21 H21A 0.9500 .
C22 H22A 0.9500 .
C24 H24A 0.9500 .

loop_
_geom_torsion_atom_site_label_1
_geom_torsion_atom_site_label_2
_geom_torsion_atom_site_label_3
_geom_torsion_atom_site_label_4
_geom_torsion
_geom_torsion_site_symmetry_1
_geom_torsion_site_symmetry_4
C2 N1 C1 N2 4.0(11) . .
Zn1 N1 C1 N2 -172.6(6) . .
C15 N6 C16 N7 -0.8(7) . .
Zn1 N6 C16 N7 -175.8(4) 2_566 .
N9 C23 N10 C24 15.9(12) . .
N9 C23 N10 Zn1 -157.1(7) . 1_664
Zn1 O1 N11 O3 -145.0(5) . .
Zn1 O1 N11 O2 29.6(10) . .
Zn1 O4 N12 O6 -175.7(6) . .
Zn1 O4 N12 O5 1.8(6) . .
Zn1 O5 N12 O4 -1.7(6) . .
Zn1 O5 N12 O6 175.4(9) . .
N1 C1 N2 N3 -5.4(12) . .
C2 N3 N2 C1 4.8(10) . .
C3 N3 N2 C1 -174.6(7) . .
N2 N3 C2 N1 -2.6(8) . .
C3 N3 C2 N1 176.7(5) . .
C1 N1 C2 N3 -0.7(8) . .
Zn1 N1 C2 N3 176.1(4) . .
C2 N3 C3 C4 178.3(6) . .
N2 N3 C3 C4 -2.4(9) . .
C2 N3 C3 C8 1.1(9) . .
N2 N3 C3 C8 -179.6(7) . .
N3 C3 C4 C5 -179.9(5) . .
C8 C3 C4 C5 -2.6(8) . .
C3 C4 C5 C6 0.3(9) . .
C17 N4 C6 C7 -143.3(6) . .
C9 N4 C6 C7 31.9(9) . .
C17 N4 C6 C5 38.6(8) . .
C9 N4 C6 C5 -146.2(6) . .
C4 C5 C6 C7 1.3(9) . .
C4 C5 C6 N4 179.4(5) . .
N4 C6 C7 C8 -178.6(6) . .
C5 C6 C7 C8 -0.5(9) . .
C6 C7 C8 C3 -1.8(10) . .
C4 C3 C8 C7 3.4(9) . .
N3 C3 C8 C7 -179.3(5) . .
C6 N4 C9 C14 -137.2(6) . .
C17 N4 C9 C14 38.2(8) . .
C6 N4 C9 C10 43.4(8) . .
C17 N4 C9 C10 -141.2(5) . .
C14 C9 C10 C11 1.7(8) . .
N4 C9 C10 C11 -178.9(5) . .
C9 C10 C11 C12 -2.9(9) . .
C10 C11 C12 C13 5.3(9) . .
C10 C11 C12 N5 -179.4(5) . .
C15 N5 C12 C11 -138.6(6) . .
N7 N5 C12 C11 40.3(8) . .
C15 N5 C12 C13 36.9(8) . .
N7 N5 C12 C13 -144.3(6) . .
C11 C12 C13 C14 -6.6(9) . .
N5 C12 C13 C14 178.1(6) . .
C12 C13 C14 C9 5.2(9) . .
C10 C9 C14 C13 -3.0(9) . .
N4 C9 C14 C13 177.6(6) . .
C16 N6 C15 N5 0.7(6) . .
Zn1 N6 C15 N5 175.5(3) 2_566 .
N7 N5 C15 N6 -0.5(7) . .
C12 N5 C15 N6 178.5(5) . .
N6 C16 N7 N5 0.5(8) . .
C15 N5 N7 C16 0.0(7) . .
C12 N5 N7 C16 -179.1(5) . .
C6 N4 C17 C22 39.7(9) . .
C9 N4 C17 C22 -135.7(6) . .
C6 N4 C17 C18 -145.2(7) . .
C9 N4 C17 C18 39.5(9) . .
C22 C17 C18 C19 -7.0(11) . .
N4 C17 C18 C19 177.7(7) . .
C17 C18 C19 C20 3.9(12) . .
C24 N8 C20 C21 -168.4(7) . .
N9 N8 C20 C21 18.5(11) . .
C24 N8 C20 C19 18.3(11) . .
N9 N8 C20 C19 -154.8(8) . .
C18 C19 C20 N8 172.5(7) . .
C18 C19 C20 C21 -0.8(11) . .
N8 C20 C21 C22 -172.2(6) . .
C19 C20 C21 C22 1.0(10) . .
C20 C21 C22 C17 -4.4(10) . .
N4 C17 C22 C21 -177.5(6) . .
C18 C17 C22 C21 7.2(10) . .
N10 C23 N9 N8 -18.1(12) . .
C24 N8 N9 C23 13.4(10) . .
C20 N8 N9 C23 -172.1(8) . .
C23 N10 C24 N8 -5.8(9) . .
Zn1 N10 C24 N8 167.8(4) 1_664 .
C20 N8 C24 N10 -178.8(7) . .
N9 N8 C24 N10 -5.0(8) . .
